data_4026381
loop_
_publ_author_name
'Illia Panov'
'Pavel Drabina'
'Zde\<nka Pad\<elkov\'a'
'Petr \<Sim\%unek'
'Milo\<s Sedl\'ak'

_publ_section_title
;
 Highly Enantioselective Nitroaldol Reactions Catalyzed by Copper(II)
 Complexes Derived from Substituted 2-(Pyridin-2-yl)imidazolidin-4-one
 Ligands
;
_journal_name_full 'Journal of Organic Chemistry'
_journal_page_first 4787
_journal_page_last 4793
_journal_paper_doi 10.1021/jo200703j
_journal_volume 76
_journal_year 2011
_chemical_absolute_configuration syn
_chemical_formula_moiety 'C16 H25 Cu N3 O6'
_chemical_formula_sum 'C16 H25 Cu N3 O6'
_chemical_formula_weight 418.93
_chemical_name_systematic
; 
 ? 
;
_space_group_IT_number 1
_symmetry_cell_setting triclinic
_symmetry_space_group_name_Hall 'P 1'
_symmetry_space_group_name_H-M 'P 1'
_atom_sites_solution_hydrogens geom
_atom_sites_solution_primary direct
_atom_sites_solution_secondary difmap
_audit_creation_method SHELXL-97
_cell_angle_alpha 89.630(4)
_cell_angle_beta 71.921(3)
_cell_angle_gamma 87.634(4)
_cell_formula_units_Z 1
_cell_length_a 6.9140(3)
_cell_length_b 7.7171(5)
_cell_length_c 9.6160(3)
_cell_measurement_reflns_used 4172
_cell_measurement_temperature 150(1)
_cell_measurement_theta_max 27.5
_cell_measurement_theta_min 1
_cell_volume 487.31(4)
_computing_cell_refinement 'COLLECT and DENZO'
_computing_data_collection 'COLLECT (Hooft, 1998) and DENZO (Otwinowski & Minor, 1997)'
_computing_data_reduction 'COLLECT and DENZO'
_computing_molecular_graphics 'PLATON (Spek, 2003)'
_computing_publication_material 'SHELXL-97 (Sheldrick, 1997)'
_computing_structure_refinement 'SHELXL-97 (Sheldrick, 1997)'
_computing_structure_solution 'SIR92 (Altomare et al., 1994)'
_diffrn_ambient_temperature 150(1)
_diffrn_detector_area_resol_mean 9.091
_diffrn_measured_fraction_theta_full 0.994
_diffrn_measured_fraction_theta_max 0.994
_diffrn_measurement_device_type 'Bruker Nonius KappaCCD area detector'
_diffrn_measurement_method '\f and \w scans to fill the Ewald sphere'
_diffrn_radiation_monochromator graphite
_diffrn_radiation_source 'fine-focus sealed tube'
_diffrn_radiation_type MoK\a
_diffrn_radiation_wavelength 0.71073
_diffrn_reflns_av_R_equivalents 0.0356
_diffrn_reflns_av_sigmaI/netI 0.0309
_diffrn_reflns_limit_h_max 8
_diffrn_reflns_limit_h_min -8
_diffrn_reflns_limit_k_max 10
_diffrn_reflns_limit_k_min -9
_diffrn_reflns_limit_l_max 12
_diffrn_reflns_limit_l_min -12
_diffrn_reflns_number 8921
_diffrn_reflns_theta_full 27.50
_diffrn_reflns_theta_max 27.50
_diffrn_reflns_theta_min 3.45
_diffrn_standards_number 0
_exptl_absorpt_coefficient_mu 1.156
_exptl_absorpt_correction_T_max 0.905
_exptl_absorpt_correction_T_min 0.740
_exptl_absorpt_correction_type integration
_exptl_absorpt_process_details
;
Gaussian integration (Coppens, 1970)
;
_exptl_crystal_colour blue
_exptl_crystal_density_diffrn 1.428
_exptl_crystal_description block
_exptl_crystal_F_000 219
_exptl_crystal_size_max 0.44
_exptl_crystal_size_mid 0.38
_exptl_crystal_size_min 0.22
_refine_diff_density_max 0.338
_refine_diff_density_min -0.661
_refine_diff_density_rms 0.056
_refine_ls_abs_structure_details 'Flack H D (1983), Acta Cryst. A39, 876-881'
_refine_ls_abs_structure_Flack -0.005(8)
_refine_ls_extinction_method none
_refine_ls_goodness_of_fit_ref 1.086
_refine_ls_hydrogen_treatment constr
_refine_ls_matrix_type full
_refine_ls_number_parameters 235
_refine_ls_number_reflns 4172
_refine_ls_number_restraints 3
_refine_ls_restrained_S_all 1.086
_refine_ls_R_factor_all 0.0282
_refine_ls_R_factor_gt 0.0279
_refine_ls_shift/su_max 0.005
_refine_ls_shift/su_mean 0.000
_refine_ls_structure_factor_coef Fsqd
_refine_ls_weighting_details 'calc w=1/[\s^2^(Fo^2^)+(0.0385P)^2^+0.2108P] where P=(Fo^2^+2Fc^2^)/3'
_refine_ls_weighting_scheme calc
_refine_ls_wR_factor_gt 0.0706
_refine_ls_wR_factor_ref 0.0710
_reflns_number_gt 1948
_reflns_number_total 2222
_reflns_threshold_expression >2sigma(I)
_cod_data_source_file jo200703j_si_005.cif
_cod_data_source_block shelxl
_cod_database_code 4026381

loop_
_symmetry_equiv_pos_as_xyz
'x, y, z'

loop_
_atom_site_label
_atom_site_type_symbol
_atom_site_fract_x
_atom_site_fract_y
_atom_site_fract_z
_atom_site_U_iso_or_equiv
_atom_site_adp_type
_atom_site_occupancy
_atom_site_symmetry_multiplicity
_atom_site_calc_flag
_atom_site_refinement_flags
Cu1 Cu 0.412000(8) 0.590000(8) 0.092000(8) 0.01732(7) Uani 1 1 d .
O4 O 0.5723(3) 0.7367(3) -0.0606(2) 0.0223(5) Uani 1 1 d .
O2 O 0.4459(3) 0.7535(2) 0.2400(2) 0.0249(4) Uani 1 1 d .
N103 N 0.4300(3) 0.3696(3) -0.0318(2) 0.0181(4) Uani 1 1 d .
H103 H 0.5456 0.3737 -0.1093 0.022 Uiso 1 1 calc .
N102 N 0.2721(4) 0.4295(3) 0.2488(3) 0.0201(5) Uani 1 1 d .
N101 N 0.3974(3) 0.0743(3) -0.0012(2) 0.0223(4) Uani 1 1 d .
H101 H 0.4410 -0.0303 0.0060 0.027 Uiso 1 1 d R
C9 C 0.6774(4) 0.2046(3) 0.0662(3) 0.0241(5) Uani 1 1 d .
H9A H 0.7678 0.1873 -0.0315 0.029 Uiso 1 1 d R
H9B H 0.6909 0.1068 0.1252 0.029 Uiso 1 1 d R
H9C H 0.7114 0.3079 0.1072 0.029 Uiso 1 1 d R
O1 O 0.1632(3) 0.0196(2) -0.1182(2) 0.0321(4) Uani 1 1 d .
O3 O 0.7443(3) 0.6106(3) 0.1958(2) 0.0338(4) Uani 1 1 d .
C8 C 0.2646(4) 0.1187(3) -0.0722(3) 0.0220(4) Uani 1 1 d .
C13 C 0.6166(4) 0.7240(3) 0.2620(3) 0.0260(5) Uani 1 1 d .
C5 C 0.1418(4) 0.4776(4) 0.3788(3) 0.0230(6) Uani 1 1 d .
H5 H 0.1144 0.5950 0.4007 0.028 Uiso 1 1 d R
O6 O 0.1265(3) 0.7289(3) 0.0845(2) 0.0312(4) Uani 1 1 d .
H6A H 0.0258 0.7001 0.1344 0.037 Uiso 1 1 d R
H6B H 0.1144 0.8030 0.0115 0.037 Uiso 1 1 d R
C7 C 0.2629(4) 0.3167(3) -0.0890(2) 0.0204(4) Uani 1 1 d .
H7 H 0.1327 0.3668 -0.0263 0.025 Uiso 1 1 calc .
C10 C 0.2892(4) 0.3651(3) -0.2484(3) 0.0254(5) Uani 1 1 d .
H10 H 0.1708 0.3233 -0.2716 0.030 Uiso 1 1 d R
C6 C 0.4589(3) 0.2237(3) 0.0628(2) 0.0180(4) Uani 1 1 d .
C15 C 0.7232(4) 0.6867(4) -0.1718(3) 0.0203(5) Uani 1 1 d .
C1 C 0.3096(3) 0.2612(3) 0.2155(2) 0.0193(4) Uani 1 1 d .
O5 O 0.7802(3) 0.5344(2) -0.2032(2) 0.0293(4) Uani 1 1 d .
C11 C 0.2873(5) 0.5616(4) -0.2699(3) 0.0340(6) Uani 1 1 d .
H11A H 0.2798 0.5888 -0.3658 0.041 Uiso 1 1 d R
H11B H 0.1710 0.6135 -0.1975 0.041 Uiso 1 1 d R
H11C H 0.4094 0.6061 -0.2589 0.041 Uiso 1 1 d R
C2 C 0.2193(4) 0.1329(3) 0.3130(3) 0.0295(5) Uani 1 1 d .
H2 H 0.2491 0.0161 0.2893 0.035 Uiso 1 1 d R
C16 C 0.8286(4) 0.8334(4) -0.2670(3) 0.0265(6) Uani 1 1 d .
H16A H 0.9206 0.7853 -0.3560 0.032 Uiso 1 1 d R
H16B H 0.7301 0.9105 -0.2895 0.032 Uiso 1 1 d R
H16C H 0.9037 0.8964 -0.2165 0.032 Uiso 1 1 d R
C14 C 0.6599(6) 0.8340(5) 0.3774(4) 0.0434(7) Uani 1 1 d .
H14A H 0.8036 0.8500 0.3521 0.052 Uiso 1 1 d R
H14B H 0.5894 0.9449 0.3836 0.052 Uiso 1 1 d R
H14C H 0.6137 0.7769 0.4702 0.052 Uiso 1 1 d R
C12 C 0.4771(5) 0.2762(4) -0.3550(3) 0.0379(6) Uani 1 1 d .
H12A H 0.4839 0.1560 -0.3299 0.045 Uiso 1 1 d R
H12B H 0.4690 0.2857 -0.4527 0.045 Uiso 1 1 d R
H12C H 0.5968 0.3309 -0.3496 0.045 Uiso 1 1 d R
C4 C 0.0442(5) 0.3594(4) 0.4814(3) 0.0282(6) Uani 1 1 d .
H4 H -0.0464 0.3948 0.5711 0.034 Uiso 1 1 d R
C3 C 0.0849(5) 0.1844(4) 0.4476(3) 0.0339(6) Uani 1 1 d .
H3 H 0.0229 0.1016 0.5158 0.041 Uiso 1 1 d R

loop_
_atom_site_aniso_label
_atom_site_aniso_U_11
_atom_site_aniso_U_22
_atom_site_aniso_U_33
_atom_site_aniso_U_23
_atom_site_aniso_U_13
_atom_site_aniso_U_12
Cu1 0.01941(12) 0.01330(11) 0.01718(11) -0.00208(7) -0.00251(8) -0.00139(8)
O4 0.0241(10) 0.0142(9) 0.0250(11) -0.0014(8) -0.0021(8) -0.0015(8)
O2 0.0246(9) 0.0239(9) 0.0252(9) -0.0081(7) -0.0058(7) -0.0016(7)
N103 0.0207(10) 0.0171(10) 0.0152(9) -0.0014(7) -0.0037(7) -0.0018(8)
N102 0.0226(12) 0.0211(13) 0.0146(11) -0.0011(9) -0.0024(9) -0.0025(9)
N101 0.0255(10) 0.0155(9) 0.0256(9) -0.0045(7) -0.0075(8) -0.0003(8)
C9 0.0207(11) 0.0221(11) 0.0288(11) -0.0020(9) -0.0071(9) 0.0015(9)
O1 0.0360(10) 0.0265(9) 0.0389(10) -0.0027(8) -0.0182(8) -0.0089(8)
O3 0.0272(9) 0.0306(10) 0.0444(11) -0.0058(8) -0.0123(8) 0.0007(8)
C8 0.0237(11) 0.0191(11) 0.0219(10) -0.0022(8) -0.0046(9) -0.0037(9)
C13 0.0295(12) 0.0214(12) 0.0276(12) -0.0014(9) -0.0092(10) -0.0053(10)
C5 0.0243(13) 0.0239(13) 0.0185(12) -0.0044(9) -0.0036(10) 0.0011(10)
O6 0.0206(8) 0.0312(10) 0.0400(10) 0.0087(8) -0.0069(7) 0.0009(7)
C7 0.0227(11) 0.0187(11) 0.0202(10) -0.0032(8) -0.0070(8) -0.0012(8)
C10 0.0295(13) 0.0272(12) 0.0234(11) 0.0012(9) -0.0135(10) -0.0040(10)
C6 0.0199(10) 0.0151(10) 0.0178(10) -0.0012(8) -0.0043(8) -0.0005(8)
C15 0.0185(12) 0.0217(12) 0.0199(11) 0.0003(9) -0.0047(9) -0.0028(10)
C1 0.0188(10) 0.0194(11) 0.0181(10) -0.0018(8) -0.0036(8) 0.0013(8)
O5 0.0269(9) 0.0229(9) 0.0298(9) -0.0053(7) 0.0033(7) -0.0015(7)
C11 0.0459(16) 0.0310(14) 0.0330(13) 0.0089(11) -0.0231(12) -0.0083(12)
C2 0.0375(14) 0.0211(12) 0.0266(12) 0.0049(10) -0.0051(11) -0.0032(10)
C16 0.0259(13) 0.0273(13) 0.0241(13) 0.0026(10) -0.0041(10) -0.0059(11)
C14 0.0516(19) 0.0463(18) 0.0398(16) -0.0109(14) -0.0240(15) -0.0092(15)
C12 0.0421(16) 0.0469(17) 0.0228(12) -0.0046(12) -0.0074(11) -0.0014(13)
C4 0.0268(14) 0.0360(15) 0.0182(12) -0.0019(10) -0.0015(10) -0.0030(11)
C3 0.0415(15) 0.0311(14) 0.0224(12) 0.0056(10) 0.0005(10) -0.0077(12)

loop_
_atom_type_symbol
_atom_type_description
_atom_type_scat_dispersion_real
_atom_type_scat_dispersion_imag
_atom_type_scat_source
C C 0.0033 0.0016 'International Tables Vol C Tables 4.2.6.8 and 6.1.1.4'
H H 0.0000 0.0000 'International Tables Vol C Tables 4.2.6.8 and 6.1.1.4'
Cu Cu 0.3201 1.2651 'International Tables Vol C Tables 4.2.6.8 and 6.1.1.4'
N N 0.0061 0.0033 'International Tables Vol C Tables 4.2.6.8 and 6.1.1.4'
O O 0.0106 0.0060 'International Tables Vol C Tables 4.2.6.8 and 6.1.1.4'

loop_
_exptl_crystal_face_index_h
_exptl_crystal_face_index_k
_exptl_crystal_face_index_l
_exptl_crystal_face_perp_dist
0 -1 -1 0.160
0 0 1 0.080
0 1 -1 0.077
1 0 1 0.067
-1 0 -1 0.110
0 -1 1 0.195
0 0 -1 0.138
0 1 1 0.163

loop_
_geom_angle_atom_site_label_1
_geom_angle_atom_site_label_2
_geom_angle_atom_site_label_3
_geom_angle
O4 Cu1 N102 174.67(12)
O4 Cu1 O2 89.26(8)
N102 Cu1 O2 90.33(9)
O4 Cu1 N103 98.26(8)
N102 Cu1 N103 80.65(9)
O2 Cu1 N103 161.82(7)
O4 Cu1 O6 90.64(8)
N102 Cu1 O6 94.68(9)
O2 Cu1 O6 92.26(8)
N103 Cu1 O6 104.12(8)
C15 O4 Cu1 126.26(19)
C13 O2 Cu1 110.57(16)
C6 N103 C7 105.08(17)
C6 N103 Cu1 105.08(13)
C7 N103 Cu1 123.47(16)
C6 N103 H103 107.4
C7 N103 H103 107.4
Cu1 N103 H103 107.4
C1 N102 C5 119.7(3)
C1 N102 Cu1 115.14(19)
C5 N102 Cu1 125.1(2)
C8 N101 C6 111.93(19)
C8 N101 H101 124.2
C6 N101 H101 123.9
C6 C9 H9A 109.5
C6 C9 H9B 109.6
H9A C9 H9B 109.5
C6 C9 H9C 109.4
H9A C9 H9C 109.5
H9B C9 H9C 109.4
O1 C8 N101 126.6(2)
O1 C8 C7 125.6(2)
N101 C8 C7 107.80(19)
O3 C13 O2 123.8(2)
O3 C13 C14 119.7(3)
O2 C13 C14 116.5(3)
N102 C5 C4 122.3(3)
N102 C5 H5 119.3
C4 C5 H5 118.4
Cu1 O6 H6A 119.0
Cu1 O6 H6B 125.8
H6A O6 H6B 113.6
N103 C7 C10 115.34(19)
N103 C7 C8 103.60(19)
C10 C7 C8 110.11(19)
N103 C7 H7 109.2
C10 C7 H7 109.2
C8 C7 H7 109.2
C12 C10 C11 111.5(2)
C12 C10 C7 112.5(2)
C11 C10 C7 111.9(2)
C12 C10 H10 106.9
C11 C10 H10 106.7
C7 C10 H10 106.9
N101 C6 N103 103.45(18)
N101 C6 C9 112.82(19)
N103 C6 C9 112.12(18)
N101 C6 C1 110.12(17)
N103 C6 C1 106.40(18)
C9 C6 C1 111.47(18)
O5 C15 O4 125.0(3)
O5 C15 C16 120.9(3)
O4 C15 C16 114.1(2)
N102 C1 C2 121.9(2)
N102 C1 C6 114.5(2)
C2 C1 C6 123.6(2)
C10 C11 H11A 110.1
C10 C11 H11B 109.0
H11A C11 H11B 109.4
C10 C11 H11C 109.3
H11A C11 H11C 109.5
H11B C11 H11C 109.5
C1 C2 C3 117.9(2)
C1 C2 H2 121.0
C3 C2 H2 121.1
C15 C16 H16A 108.7
C15 C16 H16B 110.2
H16A C16 H16B 109.5
C15 C16 H16C 109.5
H16A C16 H16C 109.4
H16B C16 H16C 109.5
C13 C14 H14A 109.7
C13 C14 H14B 109.5
H14A C14 H14B 109.4
C13 C14 H14C 109.3
H14A C14 H14C 109.5
H14B C14 H14C 109.4
C10 C12 H12A 109.4
C10 C12 H12B 109.5
H12A C12 H12B 109.5
C10 C12 H12C 109.4
H12A C12 H12C 109.5
H12B C12 H12C 109.5
C5 C4 C3 118.0(3)
C5 C4 H4 121.4
C3 C4 H4 120.6
C4 C3 C2 120.2(2)
C4 C3 H3 119.8
C2 C3 H3 120.0

loop_
_geom_bond_atom_site_label_1
_geom_bond_atom_site_label_2
_geom_bond_distance
Cu1 O4 1.933(2)
Cu1 N102 1.978(2)
Cu1 O2 1.9816(17)
Cu1 N103 2.059(2)
Cu1 O6 2.2279(19)
O4 C15 1.289(4)
O2 C13 1.273(3)
N103 C6 1.489(3)
N103 C7 1.496(3)
N103 H103 0.9100
N102 C1 1.335(4)
N102 C5 1.339(4)
N101 C8 1.336(3)
N101 C6 1.449(3)
N101 H101 0.8599
C9 C6 1.522(3)
C9 H9A 0.9599
C9 H9B 0.9601
C9 H9C 0.9609
O1 C8 1.230(3)
O3 C13 1.243(3)
C8 C7 1.535(3)
C13 C14 1.510(4)
C5 C4 1.374(4)
C5 H5 0.9298
O6 H6A 0.7539
O6 H6B 0.9242
C7 C10 1.532(3)
C7 H7 0.9800
C10 C12 1.523(4)
C10 C11 1.530(4)
C10 H10 0.9798
C6 C1 1.532(3)
C15 O5 1.233(3)
C15 C16 1.514(4)
C1 C2 1.387(3)
C11 H11A 0.9610
C11 H11B 0.9598
C11 H11C 0.9600
C2 C3 1.388(4)
C2 H2 0.9300
C16 H16A 0.9600
C16 H16B 0.9597
C16 H16C 0.9599
C14 H14A 0.9598
C14 H14B 0.9601
C14 H14C 0.9603
C12 H12A 0.9599
C12 H12B 0.9605
C12 H12C 0.9600
C4 C3 1.387(4)
C4 H4 0.9298
C3 H3 0.9300

loop_
_geom_hbond_atom_site_label_D
_geom_hbond_atom_site_label_H
_geom_hbond_atom_site_label_A
_geom_hbond_distance_DH
_geom_hbond_distance_HA
_geom_hbond_distance_DA
_geom_hbond_angle_DHA
_geom_hbond_site_symmetry_A
N103 H103 O5 0.91 2.06 2.819(3) 140.6 .
O6 H6A O3 0.75 2.00 2.719(3) 159.0 1_455
O6 H6B O1 0.92 2.05 2.929(3) 157.3 1_565
